data_8107692
loop_
_publ_author_name
'Xu, Xiaona'
'Tong, Hongjuan'
'Zhu, Zhoujing'
'Liu, Bin'

_publ_section_title
;
 Crystal structure of
 (3-hydroxy-4-methoxyphenyl)(pyrrolidin-1-yl)methanone, C12H15NO3
;
_journal_issue 6
_journal_name_full 'Zeitschrift f\"ur Kristallographie - New Crystal Structures'
_journal_page_first 1169
_journal_page_last 1170
_journal_paper_doi 10.1515/ncrs-2023-0376
_journal_volume 238
_journal_year 2023
_chemical_formula_moiety 'C12 H15 N O3'
_chemical_formula_sum 'C12 H15 N O3'
_chemical_formula_weight 221.25
_space_group_crystal_system monoclinic
_space_group_IT_number 14
_space_group_name_Hall '-P 2ybc'
_space_group_name_H-M_alt 'P 1 21/c 1'
_atom_sites_solution_hydrogens geom
_atom_sites_solution_primary dual
_cell_angle_alpha 90
_cell_angle_beta 94.8870(10)
_cell_angle_gamma 90
_cell_formula_units_Z 4
_cell_length_a 6.7230(2)
_cell_length_b 11.1182(3)
_cell_length_c 14.4996(5)
_cell_measurement_reflns_used 4135
_cell_measurement_temperature 170
_cell_measurement_theta_max 27.384
_cell_measurement_theta_min 2.312
_cell_volume 1079.87(6)
_computing_cell_refinement 'SAINT V8.40A (?, 2016)'
_computing_data_reduction 'SAINT V8.40A (?, 2016)'
_computing_molecular_graphics 'Olex2 (Dolomanov et al., 2009)'
_computing_publication_material 'Olex2 (Dolomanov et al., 2009)'
_computing_structure_refinement 'ShelXL (Sheldrick, 2015)'
_computing_structure_solution 'ShelXT (Sheldrick, 2015)'
_diffrn_ambient_temperature 170.0
_diffrn_measured_fraction_theta_full 0.994
_diffrn_measured_fraction_theta_max 0.992
_diffrn_measurement_device_type 'bruker d8 venture'
_diffrn_measurement_method '\f and \w scans'
_diffrn_radiation_type MoK\a
_diffrn_radiation_wavelength 0.71073
_diffrn_reflns_av_R_equivalents 0.0748
_diffrn_reflns_av_unetI/netI 0.0583
_diffrn_reflns_Laue_measured_fraction_full 0.994
_diffrn_reflns_Laue_measured_fraction_max 0.992
_diffrn_reflns_limit_h_max 8
_diffrn_reflns_limit_h_min -8
_diffrn_reflns_limit_k_max 14
_diffrn_reflns_limit_k_min -13
_diffrn_reflns_limit_l_max 18
_diffrn_reflns_limit_l_min -18
_diffrn_reflns_number 11456
_diffrn_reflns_point_group_measured_fraction_full 0.994
_diffrn_reflns_point_group_measured_fraction_max 0.992
_diffrn_reflns_theta_full 25.242
_diffrn_reflns_theta_max 27.513
_diffrn_reflns_theta_min 2.311
_exptl_absorpt_coefficient_mu 0.098
_exptl_absorpt_correction_T_max 0.7456
_exptl_absorpt_correction_T_min 0.5103
_exptl_absorpt_correction_type multi-scan
_exptl_absorpt_process_details
'SADABS-2016/2 (Bruker,2016/2) was used for absorption correction. wR2(int) was 0.1438 before and 0.0759 after correction. The Ratio of minimum to maximum transmission is 0.6844. The \l/2 correction factor is Not present.'
_exptl_crystal_colour colourless
_exptl_crystal_colour_primary colourless
_exptl_crystal_density_diffrn 1.361
_exptl_crystal_description block
_exptl_crystal_F_000 472
_exptl_crystal_size_max 0.15
_exptl_crystal_size_mid 0.12
_exptl_crystal_size_min 0.08
_refine_diff_density_max 0.254
_refine_diff_density_min -0.257
_refine_diff_density_rms 0.063
_refine_ls_extinction_coef .
_refine_ls_extinction_method none
_refine_ls_goodness_of_fit_ref 1.065
_refine_ls_hydrogen_treatment constr
_refine_ls_matrix_type full
_refine_ls_number_parameters 147
_refine_ls_number_reflns 2464
_refine_ls_number_restraints 0
_refine_ls_restrained_S_all 1.065
_refine_ls_R_factor_all 0.0739
_refine_ls_R_factor_gt 0.0511
_refine_ls_shift/su_max 0.000
_refine_ls_shift/su_mean 0.000
_refine_ls_structure_factor_coef Fsqd
_refine_ls_weighting_details 'w=1/[\s^2^(Fo^2^)+(0.0753P)^2^+0.2750P] where P=(Fo^2^+2Fc^2^)/3'
_refine_ls_weighting_scheme calc
_refine_ls_wR_factor_gt 0.1258
_refine_ls_wR_factor_ref 0.1525
_reflns_Friedel_coverage 0.000
_reflns_Friedel_fraction_full .
_reflns_Friedel_fraction_max .
_reflns_number_gt 1826
_reflns_number_total 2464
_reflns_threshold_expression 'I > 2\s(I)'
_cod_data_source_file suppl_j_ncrs-2023-0376_suppl_001.cif
_cod_data_source_block mo_0m
_cod_database_code 8107692
_shelx_space_group_comment
;
The symmetry employed for this shelxl refinement is uniquely defined
by the following loop, which should always be used as a source of
symmetry information in preference to the above space-group names.
They are only intended as comments.
;
_shelx_estimated_absorpt_t_max 0.992
_shelx_estimated_absorpt_t_min 0.985
_olex2_refinement_description
;
1. Fixed Uiso
 At 1.2 times of:
  All C(H) groups, All C(H,H) groups
 At 1.5 times of:
  All C(H,H,H) groups, All O(H) groups
2.a Secondary CH2 refined with riding coordinates:
 C9(H9a,H9b), C12(H12a,H12b), C10(H10a,H10b), C11(H11a,H11b)
2.b Aromatic/amide H refined with riding coordinates:
 C6(H6), C4(H4), C3(H3)
2.c Idealised Me refined as rotating group:
 C1(H1a,H1b,H1c)
2.d Idealised tetrahedral OH refined as rotating group:
 O2(H2)
;
_olex2_submission_special_instructions 'No special instructions were received'

loop_
_space_group_symop_operation_xyz
'x, y, z'
'-x, y+1/2, -z+1/2'
'-x, -y, -z'
'x, -y-1/2, z-1/2'

loop_
_atom_site_label
_atom_site_type_symbol
_atom_site_fract_x
_atom_site_fract_y
_atom_site_fract_z
_atom_site_U_iso_or_equiv
_atom_site_adp_type
_atom_site_occupancy
_atom_site_site_symmetry_order
_atom_site_calc_flag
_atom_site_refinement_flags_posn
_atom_site_refinement_flags_adp
_atom_site_refinement_flags_occupancy
_atom_site_disorder_assembly
_atom_site_disorder_group
C1 C -0.2490(3) 0.53479(18) 0.91431(14) 0.0388(5) Uani 1 1 d . . . . .
H1A H -0.323975 0.559521 0.856501 0.058 Uiso 1 1 calc GR . . . .
H1B H -0.168916 0.602558 0.939835 0.058 Uiso 1 1 calc GR . . . .
H1C H -0.342298 0.509485 0.958918 0.058 Uiso 1 1 calc GR . . . .
C2 C 0.0249(3) 0.45953(15) 0.83822(12) 0.0282(4) Uani 1 1 d . . . . .
C3 C 0.0327(3) 0.56059(15) 0.78249(12) 0.0303(4) Uani 1 1 d . . . . .
H3 H -0.069081 0.619808 0.782949 0.036 Uiso 1 1 calc R . . . .
C4 C 0.1873(3) 0.57615(16) 0.72614(12) 0.0298(4) Uani 1 1 d . . . . .
H4 H 0.190937 0.646010 0.688599 0.036 Uiso 1 1 calc R . . . .
C5 C 0.3368(3) 0.49017(15) 0.72424(11) 0.0261(4) Uani 1 1 d . . . . .
C6 C 0.3298(3) 0.38858(15) 0.78090(12) 0.0281(4) Uani 1 1 d . . . . .
H6 H 0.432736 0.330018 0.781001 0.034 Uiso 1 1 calc R . . . .
C7 C 0.1752(3) 0.37228(14) 0.83674(12) 0.0273(4) Uani 1 1 d . . . . .
C8 C 0.5060(3) 0.51677(15) 0.66691(11) 0.0269(4) Uani 1 1 d . . . . .
C9 C 0.5491(3) 0.30011(16) 0.61949(14) 0.0393(5) Uani 1 1 d . . . . .
H9A H 0.405120 0.289784 0.600635 0.047 Uiso 1 1 calc R . . . .
H9B H 0.581753 0.258411 0.679190 0.047 Uiso 1 1 calc R . . . .
C10 C 0.6761(3) 0.25258(18) 0.54536(14) 0.0417(5) Uani 1 1 d . . . . .
H10A H 0.714406 0.167674 0.557383 0.050 Uiso 1 1 calc R . . . .
H10B H 0.604099 0.258747 0.483085 0.050 Uiso 1 1 calc R . . . .
C11 C 0.8579(3) 0.33404(19) 0.55372(15) 0.0436(5) Uani 1 1 d . . . . .
H11A H 0.926715 0.333648 0.496003 0.052 Uiso 1 1 calc R . . . .
H11B H 0.953434 0.309333 0.606028 0.052 Uiso 1 1 calc R . . . .
C12 C 0.7694(3) 0.45682(17) 0.57096(13) 0.0337(4) Uani 1 1 d . . . . .
H12A H 0.868337 0.509628 0.605437 0.040 Uiso 1 1 calc R . . . .
H12B H 0.721566 0.496397 0.512046 0.040 Uiso 1 1 calc R . . . .
N1 N 0.6027(2) 0.42863(13) 0.62650(10) 0.0287(4) Uani 1 1 d . . . . .
O1 O 0.5551(2) 0.62399(11) 0.65738(9) 0.0368(4) Uani 1 1 d . . . . .
O2 O 0.1632(2) 0.27443(11) 0.89271(9) 0.0360(4) Uani 1 1 d . . . . .
H2 H 0.248337 0.223156 0.879859 0.054 Uiso 1 1 calc GR . . . .
O3 O -0.1202(2) 0.43677(11) 0.89632(10) 0.0385(4) Uani 1 1 d . . . . .

loop_
_atom_site_aniso_label
_atom_site_aniso_U_11
_atom_site_aniso_U_22
_atom_site_aniso_U_33
_atom_site_aniso_U_23
_atom_site_aniso_U_13
_atom_site_aniso_U_12
O2 0.0442(8) 0.0244(7) 0.0423(7) 0.0075(5) 0.0203(6) 0.0072(6)
O1 0.0434(8) 0.0233(7) 0.0455(8) 0.0003(5) 0.0139(6) -0.0052(6)
O3 0.0369(8) 0.0322(7) 0.0492(8) 0.0052(6) 0.0198(6) 0.0065(6)
N1 0.0303(8) 0.0254(7) 0.0314(8) -0.0016(6) 0.0081(6) -0.0014(6)
C7 0.0319(10) 0.0216(8) 0.0289(9) 0.0003(6) 0.0052(7) -0.0017(7)
C8 0.0297(9) 0.0240(8) 0.0267(8) 0.0007(6) 0.0004(7) -0.0024(7)
C5 0.0289(9) 0.0225(8) 0.0270(8) -0.0007(6) 0.0022(7) -0.0020(7)
C6 0.0303(10) 0.0225(8) 0.0325(9) -0.0008(7) 0.0071(7) 0.0004(7)
C4 0.0328(10) 0.0262(8) 0.0304(9) 0.0031(7) 0.0027(7) -0.0018(7)
C3 0.0307(10) 0.0261(9) 0.0338(9) 0.0011(7) 0.0013(8) 0.0051(7)
C2 0.0260(9) 0.0281(8) 0.0311(9) -0.0014(7) 0.0064(7) -0.0008(7)
C1 0.0358(11) 0.0386(11) 0.0438(11) 0.0013(8) 0.0139(9) 0.0111(9)
C9 0.0507(13) 0.0241(9) 0.0447(11) -0.0032(8) 0.0134(10) -0.0007(8)
C12 0.0322(10) 0.0397(10) 0.0301(9) 0.0016(7) 0.0074(8) -0.0036(8)
C10 0.0553(13) 0.0339(10) 0.0374(11) -0.0071(8) 0.0121(9) 0.0052(9)
C11 0.0443(13) 0.0488(12) 0.0397(11) -0.0012(9) 0.0151(9) 0.0086(10)

loop_
_atom_type_symbol
_atom_type_description
_atom_type_scat_dispersion_real
_atom_type_scat_dispersion_imag
_atom_type_scat_source
C C 0.0033 0.0016 'International Tables Vol C Tables 4.2.6.8 and 6.1.1.4'
H H 0.0000 0.0000 'International Tables Vol C Tables 4.2.6.8 and 6.1.1.4'
N N 0.0061 0.0033 'International Tables Vol C Tables 4.2.6.8 and 6.1.1.4'
O O 0.0106 0.0060 'International Tables Vol C Tables 4.2.6.8 and 6.1.1.4'

loop_
_geom_angle_atom_site_label_1
_geom_angle_atom_site_label_2
_geom_angle_atom_site_label_3
_geom_angle
_geom_angle_site_symmetry_1
_geom_angle_site_symmetry_3
C7 O2 H2 109.5 . .
C2 O3 C1 116.54(14) . .
C8 N1 C9 127.92(16) . .
C8 N1 C12 120.38(15) . .
C12 N1 C9 111.24(14) . .
O2 C7 C6 122.58(16) . .
O2 C7 C2 117.61(15) . .
C6 C7 C2 119.80(15) . .
O1 C8 N1 120.53(16) . .
O1 C8 C5 118.15(15) . .
N1 C8 C5 121.32(15) . .
C6 C5 C8 123.46(15) . .
C4 C5 C8 117.48(15) . .
C4 C5 C6 118.87(16) . .
C7 C6 C5 120.93(16) . .
C7 C6 H6 119.5 . .
C5 C6 H6 119.5 . .
C5 C4 H4 119.8 . .
C3 C4 C5 120.39(16) . .
C3 C4 H4 119.8 . .
C4 C3 H3 119.6 . .
C4 C3 C2 120.77(16) . .
C2 C3 H3 119.6 . .
O3 C2 C7 115.77(15) . .
O3 C2 C3 125.01(16) . .
C3 C2 C7 119.22(16) . .
O3 C1 H1A 109.5 . .
O3 C1 H1B 109.5 . .
O3 C1 H1C 109.5 . .
H1A C1 H1B 109.5 . .
H1A C1 H1C 109.5 . .
H1B C1 H1C 109.5 . .
N1 C9 H9A 111.0 . .
N1 C9 H9B 111.0 . .
N1 C9 C10 103.68(15) . .
H9A C9 H9B 109.0 . .
C10 C9 H9A 111.0 . .
C10 C9 H9B 111.0 . .
N1 C12 H12A 111.1 . .
N1 C12 H12B 111.1 . .
N1 C12 C11 103.09(15) . .
H12A C12 H12B 109.1 . .
C11 C12 H12A 111.1 . .
C11 C12 H12B 111.1 . .
C9 C10 H10A 111.1 . .
C9 C10 H10B 111.1 . .
H10A C10 H10B 109.0 . .
C11 C10 C9 103.46(16) . .
C11 C10 H10A 111.1 . .
C11 C10 H10B 111.1 . .
C12 C11 H11A 111.2 . .
C12 C11 H11B 111.2 . .
C10 C11 C12 103.03(17) . .
C10 C11 H11A 111.2 . .
C10 C11 H11B 111.2 . .
H11A C11 H11B 109.1 . .

loop_
_geom_bond_atom_site_label_1
_geom_bond_atom_site_label_2
_geom_bond_distance
_geom_bond_site_symmetry_2
O2 H2 0.8400 .
O2 C7 1.364(2) .
O1 C8 1.248(2) .
O3 C2 1.366(2) .
O3 C1 1.430(2) .
N1 C8 1.338(2) .
N1 C9 1.475(2) .
N1 C12 1.469(2) .
C7 C6 1.383(2) .
C7 C2 1.402(2) .
C8 C5 1.494(2) .
C5 C6 1.400(2) .
C5 C4 1.389(2) .
C6 H6 0.9500 .
C4 H4 0.9500 .
C4 C3 1.386(3) .
C3 H3 0.9500 .
C3 C2 1.388(2) .
C1 H1A 0.9800 .
C1 H1B 0.9800 .
C1 H1C 0.9800 .
C9 H9A 0.9900 .
C9 H9B 0.9900 .
C9 C10 1.523(3) .
C12 H12A 0.9900 .
C12 H12B 0.9900 .
C12 C11 1.518(3) .
C10 H10A 0.9900 .
C10 H10B 0.9900 .
C10 C11 1.518(3) .
C11 H11A 0.9900 .
C11 H11B 0.9900 .

loop_
_geom_hbond_atom_site_label_D
_geom_hbond_atom_site_label_H
_geom_hbond_atom_site_label_A
_geom_hbond_distance_DH
_geom_hbond_distance_HA
_geom_hbond_distance_DA
_geom_hbond_angle_DHA
_geom_hbond_site_symmetry_A
_geom_hbond_publ_flag
O2 H2 O1 0.84 1.84 2.6731(18) 173.4 2_646 yes
